data_7101915
loop_
_publ_author_name
'Wong, Wing-Leung'
'Cheung, Kwong-Chak'
'Chan, Pak-Ho'
'Zhou, Zhong-Yuan'
'Lee, Kam-Han'
'Wong, Kwok-Yin'

_publ_section_title
;
 A tricarbonyl rhenium(I) complex with a pendant pyrrolidinium moiety
 as a robust and recyclable catalyst for chemical fixation of carbon
 dioxide in ionic liquid.
;
_journal_issue 21
_journal_name_full 'Chemical communications (Cambridge, England)'
_journal_page_first 2175
_journal_page_last 2177
_journal_paper_doi 10.1039/b618423e
_journal_year 2007
_chemical_formula_sum 'C23 H27 F6 N4 O10 Re S2'
_chemical_formula_weight 883.81
_chemical_name_systematic
;
?
;
_space_group_IT_number 14
_symmetry_cell_setting monoclinic
_symmetry_space_group_name_Hall '-P 2ybc'
_symmetry_space_group_name_H-M 'P 1 21/c 1'
_atom_sites_solution_hydrogens geom
_atom_sites_solution_primary direct
_atom_sites_solution_secondary difmap
_audit_creation_method SHELXL-97
_cell_angle_alpha 90.00
_cell_angle_beta 102.601(3)
_cell_angle_gamma 90.00
_cell_formula_units_Z 4
_cell_length_a 10.800(2)
_cell_length_b 16.235(3)
_cell_length_c 18.666(4)
_cell_measurement_reflns_used 16955
_cell_measurement_temperature 294(2)
_cell_measurement_theta_max 27.5
_cell_measurement_theta_min 1
_cell_volume 3193.9(10)
_computing_cell_refinement 'Bruker SMART'
_computing_data_collection 'Bruker SMART'
_computing_data_reduction 'Bruker SHELXTL'
_computing_molecular_graphics 'Bruker SHELXTL'
_computing_publication_material 'Bruker SHELXTL'
_computing_structure_refinement 'SHELXL-97 (Sheldrick, 1997)'
_computing_structure_solution 'SHELXS-97 (Sheldrick, 1990)'
_diffrn_ambient_temperature 294(2)
_diffrn_measured_fraction_theta_full 0.996
_diffrn_measured_fraction_theta_max 0.996
_diffrn_measurement_device_type 'Bruker CCD Area Detector'
_diffrn_measurement_method 'phi and omega scans'
_diffrn_radiation_monochromator graphite
_diffrn_radiation_source 'fine-focus sealed tube'
_diffrn_radiation_type MoK\a
_diffrn_radiation_wavelength 0.71073
_diffrn_reflns_av_R_equivalents 0.0502
_diffrn_reflns_av_sigmaI/netI 0.0435
_diffrn_reflns_limit_h_max 14
_diffrn_reflns_limit_h_min -13
_diffrn_reflns_limit_k_max 21
_diffrn_reflns_limit_k_min -20
_diffrn_reflns_limit_l_max 24
_diffrn_reflns_limit_l_min -24
_diffrn_reflns_number 29441
_diffrn_reflns_theta_full 27.53
_diffrn_reflns_theta_max 27.53
_diffrn_reflns_theta_min 1.68
_exptl_absorpt_coefficient_mu 4.027
_exptl_absorpt_correction_T_max 1.000
_exptl_absorpt_correction_T_min 0.724
_exptl_absorpt_correction_type multi-scan
_exptl_absorpt_process_details 'SADABS; Sheldrick 1996'
_exptl_crystal_colour colorless
_exptl_crystal_density_diffrn 1.838
_exptl_crystal_density_method 'not measured'
_exptl_crystal_description needle
_exptl_crystal_F_000 1736
_exptl_crystal_size_max 0.38
_exptl_crystal_size_mid 0.10
_exptl_crystal_size_min 0.08
_refine_diff_density_max 1.091
_refine_diff_density_min -0.710
_refine_diff_density_rms 0.129
_refine_ls_extinction_method none
_refine_ls_goodness_of_fit_ref 1.024
_refine_ls_hydrogen_treatment constr
_refine_ls_matrix_type full
_refine_ls_number_parameters 404
_refine_ls_number_reflns 7313
_refine_ls_number_restraints 5
_refine_ls_restrained_S_all 1.027
_refine_ls_R_factor_all 0.0637
_refine_ls_R_factor_gt 0.0415
_refine_ls_shift/su_max 0.004
_refine_ls_shift/su_mean 0.000
_refine_ls_structure_factor_coef Fsqd
_refine_ls_weighting_details 'calc w=1/[\s^2^(Fo^2^)+(0.0521P)^2^+8.7890P] where P=(Fo^2^+2Fc^2^)/3'
_refine_ls_weighting_scheme calc
_refine_ls_wR_factor_gt 0.1008
_refine_ls_wR_factor_ref 0.1143
_reflns_number_gt 5403
_reflns_number_total 7313
_reflns_threshold_expression >2sigma(I)
_cod_data_source_file b618423e.txt
_cod_data_source_block wlw6
_cod_depositor_comments
;
The following automatic conversions were performed:
'_symmetry_cell_setting' value 'Monoclinic' changed to 'monoclinic'
according to '/home/saulius/struct/CIF-dictionaries/cif_core.dic'
dictionary named 'cif_core.dic' version 2.4.1 from 2010-06-29.

Automatic conversion script
Id: cif_fix_enum 1527 2010-12-29 10:47:43Z saulius 
;
_cod_original_sg_symbol_H-M P2(1)/c
_cod_database_code 7101915

loop_
_symmetry_equiv_pos_as_xyz
'x, y, z'
'-x, y+1/2, -z+1/2'
'-x, -y, -z'
'x, -y-1/2, z-1/2'

loop_
_atom_site_label
_atom_site_type_symbol
_atom_site_fract_x
_atom_site_fract_y
_atom_site_fract_z
_atom_site_U_iso_or_equiv
_atom_site_adp_type
_atom_site_occupancy
_atom_site_symmetry_multiplicity
_atom_site_calc_flag
_atom_site_refinement_flags
Re1 Re 0.237938(12) 0.443630(8) 0.440376(7) 0.03930(3) Uani 1 1 d .
S1 S 0.36054(12) 0.44912(8) 0.19138(6) 0.0773(3) Uani 1 1 d .
S2 S 0.89415(10) 0.17470(7) 0.71600(6) 0.0643(3) Uani 1 1 d .
O1W O 0.1923(2) 0.37108(15) 0.33838(12) 0.0482(7) Uani 1 1 d .
H1WA H 0.2279 0.3915 0.3057 0.058 Uiso 1 1 d .
H1WB H 0.1117 0.3720 0.3204 0.058 Uiso 1 1 d .
O1 O 0.0100(3) 0.5588(2) 0.3982(2) 0.0932(12) Uani 1 1 d .
O2 O 0.4072(3) 0.57184(17) 0.38793(17) 0.0749(10) Uani 1 1 d .
O3 O 0.2945(3) 0.5318(2) 0.58780(16) 0.0751(10) Uani 1 1 d .
O4 O 0.3067(4) 0.3863(3) 0.2294(2) 0.1180(14) Uani 1 1 d .
O5 O 0.4448(5) 0.5024(4) 0.2393(3) 0.1865(17) Uani 1 1 d .
O6 O 0.4045(3) 0.4200(2) 0.13019(17) 0.0891(11) Uani 1 1 d .
O7 O 0.8347(3) 0.1416(2) 0.64657(16) 0.0820(10) Uani 1 1 d .
O8 O 0.9872(4) 0.2373(3) 0.7136(3) 0.1285(16) Uani 1 1 d .
O9 O 0.9380(3) 0.1158(2) 0.77127(17) 0.0853(11) Uani 1 1 d .
N1 N 0.1334(2) 0.34450(18) 0.47990(13) 0.0412(7) Uani 1 1 d .
N2 N 0.3155(2) 0.31602(19) 0.57150(14) 0.0434(7) Uani 1 1 d .
N3 N 0.3890(2) 0.35194(16) 0.46674(14) 0.0385(7) Uani 1 1 d .
N4 N 0.2493(3) 0.38828(18) 0.82026(15) 0.0686(11) Uani 1 1 d D
C1 C 0.0106(3) 0.3281(3) 0.4480(2) 0.0626(12) Uani 1 1 d .
H1A H -0.0273 0.3574 0.4062 0.075 Uiso 1 1 calc R
C2 C -0.0594(4) 0.2709(3) 0.4743(2) 0.0636(10) Uani 1 1 d .
H2A H -0.1432 0.2615 0.4505 0.076 Uiso 1 1 calc R
C3 C -0.0069(4) 0.2270(3) 0.5357(2) 0.0845(15) Uani 1 1 d .
H3A H -0.0539 0.1879 0.5546 0.101 Uiso 1 1 calc R
C4 C 0.1180(4) 0.2424(3) 0.5688(2) 0.0615(12) Uani 1 1 d .
H4A H 0.1565 0.2138 0.6109 0.074 Uiso 1 1 calc R
C5 C 0.1854(3) 0.3002(2) 0.53920(17) 0.0437(9) Uani 1 1 d .
C6 C 0.4713(3) 0.3410(2) 0.42208(19) 0.0469(9) Uani 1 1 d .
H6A H 0.4611 0.3722 0.3794 0.056 Uiso 1 1 calc R
C7 C 0.5696(4) 0.2853(3) 0.4379(2) 0.0663(10) Uani 1 1 d .
H7A H 0.6254 0.2797 0.4067 0.080 Uiso 1 1 calc R
C8 C 0.5845(4) 0.2382(3) 0.5000(2) 0.0658(12) Uani 1 1 d .
H8A H 0.6510 0.2008 0.5116 0.079 Uiso 1 1 calc R
C9 C 0.5009(3) 0.2467(2) 0.5448(2) 0.0539(10) Uani 1 1 d .
H9A H 0.5088 0.2143 0.5866 0.065 Uiso 1 1 calc R
C10 C 0.4039(3) 0.3043(2) 0.52720(17) 0.0406(8) Uani 1 1 d .
C11 C 0.3595(3) 0.3021(2) 0.65131(17) 0.0513(10) Uani 1 1 d .
H11A H 0.4500 0.3124 0.6658 0.062 Uiso 1 1 calc R
H11B H 0.3443 0.2453 0.6629 0.062 Uiso 1 1 calc R
C12 C 0.2889(4) 0.3595(3) 0.69379(18) 0.0590(11) Uani 1 1 d .
H12A H 0.3223 0.4149 0.6931 0.071 Uiso 1 1 calc R
H12B H 0.1998 0.3608 0.6696 0.071 Uiso 1 1 calc R
C13 C 0.3012(5) 0.3332(3) 0.7701(2) 0.0768(10) Uani 1 1 d .
H13A H 0.3907 0.3249 0.7912 0.092 Uiso 1 1 calc R
H13B H 0.2601 0.2800 0.7696 0.092 Uiso 1 1 calc R
C14 C 0.3306(6) 0.4565(3) 0.8446(3) 0.173(2) Uani 1 1 d D
H14A H 0.2994 0.5056 0.8169 0.208 Uiso 1 1 calc R
H14B H 0.4159 0.4452 0.8383 0.208 Uiso 1 1 calc R
C15 C 0.3303(6) 0.4682(5) 0.9260(3) 0.198(4) Uani 1 1 d D
H15A H 0.4137 0.4568 0.9562 0.238 Uiso 1 1 calc R
H15B H 0.3070 0.5243 0.9353 0.238 Uiso 1 1 calc R
C16 C 0.2341(5) 0.4085(3) 0.9432(3) 0.123(2) Uani 1 1 d D
H16A H 0.1514 0.4339 0.9377 0.148 Uiso 1 1 calc R
H16B H 0.2605 0.3865 0.9925 0.148 Uiso 1 1 calc R
C17 C 0.2336(6) 0.3431(3) 0.8864(2) 0.1196(18) Uani 1 1 d D
H17A H 0.1541 0.3129 0.8768 0.143 Uiso 1 1 calc R
H17B H 0.3028 0.3046 0.9024 0.143 Uiso 1 1 calc R
C18 C 0.1177(7) 0.4158(5) 0.7880(4) 0.154(2) Uani 1 1 d .
H18A H 0.1201 0.4618 0.7560 0.231 Uiso 1 1 calc R
H18B H 0.0769 0.4320 0.8266 0.231 Uiso 1 1 calc R
H18C H 0.0713 0.3715 0.7605 0.231 Uiso 1 1 calc R
C19 C 0.0957(4) 0.5153(3) 0.4128(2) 0.0589(11) Uani 1 1 d .
C20 C 0.3417(4) 0.5240(2) 0.4059(2) 0.0544(11) Uani 1 1 d .
C21 C 0.2751(4) 0.4978(2) 0.53291(19) 0.0515(10) Uani 1 1 d .
C22 C 0.2295(7) 0.5134(4) 0.1516(5) 0.147(3) Uani 1 1 d .
C23 C 0.7683(6) 0.2283(4) 0.7443(3) 0.109(2) Uani 1 1 d .
F1 F 0.1757(4) 0.5435(3) 0.2048(3) 0.1735(19) Uani 1 1 d .
F2 F 0.1396(5) 0.4691(4) 0.1069(4) 0.226(3) Uani 1 1 d .
F3 F 0.2599(6) 0.5726(3) 0.1146(4) 0.216(3) Uani 1 1 d .
F4 F 0.7202(5) 0.2865(3) 0.7019(2) 0.1982(19) Uani 1 1 d .
F5 F 0.6760(4) 0.1761(4) 0.7494(3) 0.208(2) Uani 1 1 d .
F6 F 0.8096(4) 0.2631(3) 0.8097(3) 0.1790(15) Uani 1 1 d .

loop_
_atom_site_aniso_label
_atom_site_aniso_U_11
_atom_site_aniso_U_22
_atom_site_aniso_U_33
_atom_site_aniso_U_23
_atom_site_aniso_U_13
_atom_site_aniso_U_12
Re1 0.03827(6) 0.04399(7) 0.03368(6) 0.00001(6) 0.00360(5) 0.00056(6)
S1 0.0826(6) 0.0902(8) 0.0706(6) -0.0244(5) 0.0418(5) -0.0162(6)
S2 0.0577(5) 0.0714(6) 0.0564(5) -0.0036(5) -0.0034(5) -0.0108(5)
O1W 0.0448(11) 0.0591(14) 0.0391(11) -0.0032(11) 0.0062(9) -0.0094(11)
O1 0.086(2) 0.092(2) 0.094(2) 0.0027(18) 0.0021(19) 0.0450(17)
O2 0.0928(19) 0.0600(16) 0.0721(18) 0.0044(14) 0.0183(16) -0.0288(15)
O3 0.102(2) 0.0734(18) 0.0475(14) -0.0163(14) 0.0113(15) -0.0130(17)
O4 0.145(2) 0.123(3) 0.112(2) 0.004(2) 0.0878(18) -0.001(3)
O5 0.154(4) 0.241(4) 0.183(3) -0.144(3) 0.077(3) -0.101(3)
O6 0.110(2) 0.098(2) 0.0722(17) -0.0126(17) 0.0494(15) 0.002(2)
O7 0.098(2) 0.093(2) 0.0500(15) -0.0022(15) 0.0054(15) -0.0301(18)
O8 0.109(2) 0.135(3) 0.136(3) -0.012(3) 0.016(2) -0.064(2)
O9 0.095(2) 0.090(2) 0.0635(18) 0.0003(17) 0.0005(17) 0.0066(19)
N1 0.0297(11) 0.0612(17) 0.0320(12) -0.0003(12) 0.0056(10) -0.0053(12)
N2 0.0357(12) 0.0613(17) 0.0321(12) 0.0052(12) 0.0051(10) -0.0014(13)
N3 0.0313(11) 0.0477(15) 0.0355(12) 0.0028(11) 0.0049(10) -0.0035(11)
N4 0.110(3) 0.0491(17) 0.0372(15) -0.0062(14) -0.0040(17) 0.0270(18)
C1 0.0338(16) 0.111(3) 0.0398(17) 0.008(2) 0.0013(14) -0.009(2)
C2 0.0541(19) 0.062(2) 0.072(2) 0.010(2) 0.0084(18) -0.0207(18)
C3 0.059(2) 0.131(4) 0.066(2) 0.017(3) 0.0198(18) -0.038(2)
C4 0.058(2) 0.079(3) 0.0478(19) 0.0119(19) 0.0119(16) -0.012(2)
C5 0.0361(14) 0.061(2) 0.0358(15) 0.0008(14) 0.0109(12) -0.0046(14)
C6 0.0373(14) 0.059(2) 0.0480(16) 0.0038(16) 0.0166(13) -0.0058(15)
C7 0.069(3) 0.071(3) 0.067(2) 0.008(2) 0.0346(16) 0.005(2)
C8 0.0538(19) 0.071(2) 0.075(2) 0.009(2) 0.0176(18) 0.0239(19)
C9 0.0481(18) 0.054(2) 0.058(2) 0.0103(17) 0.0088(16) 0.0076(16)
C10 0.0397(15) 0.0428(17) 0.0373(15) 0.0003(13) 0.0038(13) -0.0074(13)
C11 0.0472(18) 0.070(2) 0.0338(16) 0.0058(16) 0.0023(14) 0.0036(17)
C12 0.062(2) 0.077(3) 0.0371(17) 0.0081(17) 0.0070(16) 0.013(2)
C13 0.107(2) 0.066(2) 0.054(2) -0.002(2) 0.011(2) 0.040(2)
C14 0.162(4) 0.184(4) 0.209(4) -0.155(3) 0.117(3) -0.102(4)
C15 0.189(9) 0.202(8) 0.175(8) -0.078(6) -0.025(7) -0.025(8)
C16 0.137(6) 0.163(6) 0.076(3) -0.012(3) 0.035(3) 0.055(4)
C17 0.161(4) 0.109(4) 0.106(4) 0.025(3) 0.068(3) 0.014(4)
C18 0.182(5) 0.172(5) 0.101(4) -0.057(4) 0.016(4) 0.071(5)
C19 0.057(2) 0.064(2) 0.050(2) 0.0002(19) 0.0008(17) 0.0150(19)
C20 0.067(2) 0.0474(19) 0.0420(18) -0.0037(16) -0.0042(17) -0.0040(18)
C21 0.0580(19) 0.055(2) 0.0384(16) -0.0007(16) 0.0046(15) 0.0022(17)
C22 0.187(5) 0.092(4) 0.198(6) -0.024(4) 0.117(4) -0.023(4)
C23 0.113(4) 0.118(4) 0.077(3) -0.010(3) -0.020(3) 0.029(4)
F1 0.149(3) 0.164(3) 0.227(4) -0.050(3) 0.083(3) 0.045(3)
F2 0.141(4) 0.239(5) 0.257(6) -0.078(5) -0.042(4) 0.061(4)
F3 0.209(3) 0.139(3) 0.318(7) 0.061(4) 0.097(4) 0.062(3)
F4 0.235(4) 0.172(3) 0.142(3) -0.010(3) -0.058(3) 0.133(3)
F5 0.154(6) 0.238(6) 0.268(4) -0.038(4) 0.125(3) -0.010(4)
F6 0.166(3) 0.165(3) 0.185(3) -0.065(3) -0.006(3) 0.083(3)

loop_
_atom_type_symbol
_atom_type_description
_atom_type_scat_dispersion_real
_atom_type_scat_dispersion_imag
_atom_type_scat_source
C C 0.0033 0.0016 'International Tables Vol C Tables 4.2.6.8 and 6.1.1.4'
H H 0.0000 0.0000 'International Tables Vol C Tables 4.2.6.8 and 6.1.1.4'
N N 0.0061 0.0033 'International Tables Vol C Tables 4.2.6.8 and 6.1.1.4'
O O 0.0106 0.0060 'International Tables Vol C Tables 4.2.6.8 and 6.1.1.4'
F F 0.0171 0.0103 'International Tables Vol C Tables 4.2.6.8 and 6.1.1.4'
S S 0.1246 0.1234 'International Tables Vol C Tables 4.2.6.8 and 6.1.1.4'
Re Re -1.0185 7.2310 'International Tables Vol C Tables 4.2.6.8 and 6.1.1.4'

loop_
_geom_angle_atom_site_label_1
_geom_angle_atom_site_label_2
_geom_angle_atom_site_label_3
_geom_angle
C21 Re1 C19 87.75(16)
C21 Re1 C20 88.10(16)
C19 Re1 C20 89.40(18)
C21 Re1 N3 96.39(13)
C19 Re1 N3 174.45(14)
C20 Re1 N3 94.41(14)
C21 Re1 N1 93.22(14)
C19 Re1 N1 95.47(15)
C20 Re1 N1 175.00(14)
N3 Re1 N1 80.65(10)
C21 Re1 O1W 175.02(13)
C19 Re1 O1W 94.47(13)
C20 Re1 O1W 96.37(13)
N3 Re1 O1W 81.11(9)
N1 Re1 O1W 82.14(9)
O6 S1 O5 115.5(3)
O6 S1 O4 114.0(2)
O5 S1 O4 113.2(3)
O6 S1 C22 103.6(3)
O5 S1 C22 104.3(3)
O4 S1 C22 104.6(3)
O9 S2 O7 115.1(2)
O9 S2 O8 112.1(2)
O7 S2 O8 114.7(2)
O9 S2 C23 105.6(3)
O7 S2 C23 103.4(2)
O8 S2 C23 104.3(3)
Re1 O1W H1WA 111.0
Re1 O1W H1WB 110.1
H1WA O1W H1WB 106.7
C5 N1 C1 116.8(3)
C5 N1 Re1 121.4(2)
C1 N1 Re1 121.7(2)
C10 N2 C5 117.4(3)
C10 N2 C11 117.5(3)
C5 N2 C11 117.9(3)
C10 N3 C6 117.7(3)
C10 N3 Re1 121.8(2)
C6 N3 Re1 120.6(2)
C14 N4 C18 111.3(4)
C14 N4 C13 112.1(4)
C18 N4 C13 112.5(4)
C14 N4 C17 107.2(3)
C18 N4 C17 102.4(5)
C13 N4 C17 110.8(3)
C2 C1 N1 123.1(4)
C2 C1 H1A 118.5
N1 C1 H1A 118.5
C1 C2 C3 120.0(4)
C1 C2 H2A 120.0
C3 C2 H2A 120.0
C2 C3 C4 118.0(4)
C2 C3 H3A 121.0
C4 C3 H3A 121.0
C5 C4 C3 119.7(4)
C5 C4 H4A 120.1
C3 C4 H4A 120.1
N1 C5 C4 122.4(3)
N1 C5 N2 116.8(3)
C4 C5 N2 120.8(3)
N3 C6 C7 122.1(3)
N3 C6 H6A 118.9
C7 C6 H6A 118.9
C8 C7 C6 119.5(4)
C8 C7 H7A 120.3
C6 C7 H7A 120.3
C9 C8 C7 119.5(4)
C9 C8 H8A 120.3
C7 C8 H8A 120.3
C8 C9 C10 119.2(4)
C8 C9 H9A 120.4
C10 C9 H9A 120.4
N3 C10 C9 122.0(3)
N3 C10 N2 116.3(3)
C9 C10 N2 121.7(3)
N2 C11 C12 110.0(3)
N2 C11 H11A 109.7
C12 C11 H11A 109.7
N2 C11 H11B 109.7
C12 C11 H11B 109.7
H11A C11 H11B 108.2
C13 C12 C11 112.1(3)
C13 C12 H12A 109.2
C11 C12 H12A 109.2
C13 C12 H12B 109.2
C11 C12 H12B 109.2
H12A C12 H12B 107.9
C12 C13 N4 118.0(3)
C12 C13 H13A 107.8
N4 C13 H13A 107.8
C12 C13 H13B 107.8
N4 C13 H13B 107.8
H13A C13 H13B 107.2
N4 C14 C15 106.1(4)
N4 C14 H14A 110.5
C15 C14 H14A 110.5
N4 C14 H14B 110.5
C15 C14 H14B 110.5
H14A C14 H14B 108.7
C16 C15 C14 106.4(5)
C16 C15 H15A 110.5
C14 C15 H15A 110.5
C16 C15 H15B 110.5
C14 C15 H15B 110.5
H15A C15 H15B 108.6
C15 C16 C17 101.7(5)
C15 C16 H16A 111.4
C17 C16 H16A 111.4
C15 C16 H16B 111.4
C17 C16 H16B 111.4
H16A C16 H16B 109.3
C16 C17 N4 104.8(4)
C16 C17 H17A 110.8
N4 C17 H17A 110.8
C16 C17 H17B 110.8
N4 C17 H17B 110.8
H17A C17 H17B 108.9
N4 C18 H18A 109.5
N4 C18 H18B 109.5
H18A C18 H18B 109.5
N4 C18 H18C 109.5
H18A C18 H18C 109.5
H18B C18 H18C 109.5
O1 C19 Re1 178.2(4)
O2 C20 Re1 177.3(3)
O3 C21 Re1 178.0(4)
F3 C22 F2 107.8(7)
F3 C22 F1 109.3(6)
F2 C22 F1 106.4(7)
F3 C22 S1 113.2(6)
F2 C22 S1 110.2(5)
F1 C22 S1 109.6(6)
F4 C23 F5 108.0(5)
F4 C23 F6 105.4(5)
F5 C23 F6 108.2(6)
F4 C23 S2 114.3(5)
F5 C23 S2 109.9(5)
F6 C23 S2 110.7(4)

loop_
_geom_bond_atom_site_label_1
_geom_bond_atom_site_label_2
_geom_bond_distance
Re1 C21 1.901(4)
Re1 C19 1.907(4)
Re1 C20 1.919(4)
Re1 N3 2.184(3)
Re1 N1 2.185(3)
Re1 O1W 2.201(2)
S1 O6 1.410(4)
S1 O5 1.422(5)
S1 O4 1.436(4)
S1 C22 1.785(8)
S2 O9 1.411(3)
S2 O7 1.420(3)
S2 O8 1.438(4)
S2 C23 1.788(7)
O1W H1WA 0.8555
O1W H1WB 0.8618
O1 C19 1.149(5)
O2 C20 1.150(5)
O3 C21 1.142(5)
N1 C5 1.337(4)
N1 C1 1.356(4)
N2 C10 1.406(4)
N2 C5 1.426(4)
N2 C11 1.479(4)
N3 C10 1.349(4)
N3 C6 1.356(4)
N4 C14 1.424(5)
N4 C18 1.486(8)
N4 C13 1.490(5)
N4 C17 1.478(5)
C1 C2 1.355(6)
C1 H1A 0.9300
C2 C3 1.362(6)
C2 H2A 0.9300
C3 C4 1.378(5)
C3 H3A 0.9300
C4 C5 1.375(5)
C4 H4A 0.9300
C6 C7 1.377(5)
C6 H6A 0.9300
C7 C8 1.367(6)
C7 H7A 0.9300
C8 C9 1.365(6)
C8 H8A 0.9300
C9 C10 1.389(5)
C9 H9A 0.9300
C11 C12 1.530(6)
C11 H11A 0.9700
C11 H11B 0.9700
C12 C13 1.465(5)
C12 H12A 0.9700
C12 H12B 0.9700
C13 H13A 0.9700
C13 H13B 0.9700
C14 C15 1.533(6)
C14 H14A 0.9700
C14 H14B 0.9700
C15 C16 1.506(7)
C15 H15A 0.9700
C15 H15B 0.9700
C16 C17 1.499(6)
C16 H16A 0.9700
C16 H16B 0.9700
C17 H17A 0.9700
C17 H17B 0.9700
C18 H18A 0.9600
C18 H18B 0.9600
C18 H18C 0.9600
C22 F3 1.268(9)
C22 F2 1.343(9)
C22 F1 1.348(9)
C23 F4 1.268(7)
C23 F5 1.328(8)
C23 F6 1.331(7)

loop_
_geom_hbond_atom_site_label_D
_geom_hbond_atom_site_label_H
_geom_hbond_atom_site_label_A
_geom_hbond_distance_DH
_geom_hbond_distance_HA
_geom_hbond_distance_DA
_geom_hbond_angle_DHA
_geom_hbond_site_symmetry_A
O1W H1WA O4 0.86 1.81 2.611(5) 154.5 .
O1W H1WB O9 0.86 1.91 2.767(4) 172.4 4_465

loop_
_geom_torsion_atom_site_label_1
_geom_torsion_atom_site_label_2
_geom_torsion_atom_site_label_3
_geom_torsion_atom_site_label_4
_geom_torsion
C21 Re1 N1 C5 -54.1(3)
C19 Re1 N1 C5 -142.2(3)
C20 Re1 N1 C5 51.1(15)
N3 Re1 N1 C5 41.9(3)
O1W Re1 N1 C5 124.1(3)
C21 Re1 N1 C1 122.2(3)
C19 Re1 N1 C1 34.1(3)
C20 Re1 N1 C1 -132.6(14)
N3 Re1 N1 C1 -141.9(3)
O1W Re1 N1 C1 -59.7(3)
C21 Re1 N3 C10 52.3(3)
C19 Re1 N3 C10 -85.9(15)
C20 Re1 N3 C10 140.9(2)
N1 Re1 N3 C10 -39.9(2)
O1W Re1 N3 C10 -123.3(2)
C21 Re1 N3 C6 -127.9(3)
C19 Re1 N3 C6 93.9(15)
C20 Re1 N3 C6 -39.3(3)
N1 Re1 N3 C6 139.9(2)
O1W Re1 N3 C6 56.5(2)
C5 N1 C1 C2 1.1(6)
Re1 N1 C1 C2 -175.3(3)
N1 C1 C2 C3 0.3(7)
C1 C2 C3 C4 -0.6(7)
C2 C3 C4 C5 -0.4(7)
C1 N1 C5 C4 -2.2(5)
Re1 N1 C5 C4 174.3(3)
C1 N1 C5 N2 178.4(3)
Re1 N1 C5 N2 -5.2(4)
C3 C4 C5 N1 1.9(6)
C3 C4 C5 N2 -178.7(4)
C10 N2 C5 N1 -59.3(4)
C11 N2 C5 N1 151.0(3)
C10 N2 C5 C4 121.2(4)
C11 N2 C5 C4 -28.5(5)
C10 N3 C6 C7 -1.9(5)
Re1 N3 C6 C7 178.3(3)
N3 C6 C7 C8 1.0(6)
C6 C7 C8 C9 0.7(6)
C7 C8 C9 C10 -1.4(6)
C6 N3 C10 C9 1.1(5)
Re1 N3 C10 C9 -179.1(2)
C6 N3 C10 N2 -178.8(3)
Re1 N3 C10 N2 1.0(4)
C8 C9 C10 N3 0.5(5)
C8 C9 C10 N2 -179.6(3)
C5 N2 C10 N3 61.5(4)
C11 N2 C10 N3 -148.7(3)
C5 N2 C10 C9 -118.4(4)
C11 N2 C10 C9 31.4(5)
C10 N2 C11 C12 148.2(3)
C5 N2 C11 C12 -62.2(4)
N2 C11 C12 C13 163.8(3)
C11 C12 C13 N4 173.4(4)
C14 N4 C13 C12 -77.7(5)
C18 N4 C13 C12 48.8(6)
C17 N4 C13 C12 162.7(4)
C18 N4 C14 C15 93.5(5)
C13 N4 C14 C15 -139.4(4)
C17 N4 C14 C15 -17.7(6)
N4 C14 C15 C16 -5.7(7)
C14 C15 C16 C17 25.8(6)
C15 C16 C17 N4 -36.6(6)
C14 N4 C17 C16 34.8(6)
C18 N4 C17 C16 -82.4(5)
C13 N4 C17 C16 157.4(4)
C21 Re1 C19 O1 -23(12)
C20 Re1 C19 O1 -111(12)
N3 Re1 C19 O1 115(12)
N1 Re1 C19 O1 70(12)
O1W Re1 C19 O1 152(12)
C21 Re1 C20 O2 42(8)
C19 Re1 C20 O2 130(8)
N3 Re1 C20 O2 -54(8)
N1 Re1 C20 O2 -63(9)
O1W Re1 C20 O2 -135(8)
C19 Re1 C21 O3 -1(11)
C20 Re1 C21 O3 88(11)
N3 Re1 C21 O3 -178(100)
N1 Re1 C21 O3 -97(11)
O1W Re1 C21 O3 -118(11)
O6 S1 C22 F3 -59.5(7)
O5 S1 C22 F3 61.7(7)
O4 S1 C22 F3 -179.2(6)
O6 S1 C22 F2 61.3(6)
O5 S1 C22 F2 -177.4(6)
O4 S1 C22 F2 -58.4(7)
O6 S1 C22 F1 178.1(4)
O5 S1 C22 F1 -60.7(6)
O4 S1 C22 F1 58.4(5)
O9 S2 C23 F4 177.4(4)
O7 S2 C23 F4 -61.3(5)
O8 S2 C23 F4 59.0(5)
O9 S2 C23 F5 -61.0(5)
O7 S2 C23 F5 60.3(5)
O8 S2 C23 F5 -179.3(4)
O9 S2 C23 F6 58.5(5)
O7 S2 C23 F6 179.8(4)
O8 S2 C23 F6 -59.8(5)
